data_1553746
loop_
_publ_author_name
'Wang, Bin'
'Xu, Tong'
'Zhu, Lei'
'Lan, Yu'
'Wang, Jingdong'
'Lu, Ning'
'Wei, Zhonglin'
'Lin, Yingjie'
'Duan, Haifeng'

_publ_section_title
;
 Highly enantioselective nitro-Mannich reaction of ketimines under
 phase-transfer catalysis
;
_journal_issue 7
_journal_name_full 'Organic Chemistry Frontiers'
_journal_page_first 1266
_journal_paper_doi 10.1039/C7QO00124J
_journal_volume 4
_journal_year 2017
_chemical_absolute_configuration ad
_chemical_compound_source synthesis
_chemical_formula_sum 'C15 H17 N3 O4 S'
_chemical_formula_weight 335.38
_chemical_name_systematic (R)-6-methyl-N-(1-nitro-2-phenylpropan-2-yl)pyridine-2-sulfonamide
_space_group_IT_number 4
_space_group_name_Hall 'P 2yb'
_space_group_name_H-M_alt 'P 1 21 1'
_symmetry_cell_setting monoclinic
_symmetry_space_group_name_H-M 'P 1 21 1'
_atom_sites_solution_hydrogens geom
_atom_sites_solution_primary direct
_atom_sites_solution_secondary difmap
_audit_creation_method SHELXL-97
_audit_update_record
;
2016-06-27 deposited with the CCDC.
2017-03-20 downloaded from the CCDC.
;
_cell_angle_alpha 90.00
_cell_angle_beta 109.429(5)
_cell_angle_gamma 90.00
_cell_formula_units_Z 2
_cell_length_a 8.6132(15)
_cell_length_b 7.4744(14)
_cell_length_c 12.867(3)
_cell_measurement_reflns_used 2200
_cell_measurement_temperature 296(2)
_cell_measurement_theta_max 25.12
_cell_measurement_theta_min 2.51
_cell_volume 781.2(3)
_computing_structure_refinement 'SHELXL-97 (Sheldrick, 2008)'
_computing_structure_solution 'SHELXS-97 (Sheldrick, 2008)'
_diffrn_ambient_temperature 296(2)
_diffrn_measured_fraction_theta_full 0.998
_diffrn_measured_fraction_theta_max 0.998
_diffrn_measurement_device_type CCD
_diffrn_radiation_monochromator graphite
_diffrn_radiation_source 'fine-focus sealed tube'
_diffrn_radiation_type MoK\a
_diffrn_radiation_wavelength 0.71073
_diffrn_reflns_av_R_equivalents 0.0225
_diffrn_reflns_av_sigmaI/netI 0.0359
_diffrn_reflns_limit_h_max 10
_diffrn_reflns_limit_h_min -10
_diffrn_reflns_limit_k_max 8
_diffrn_reflns_limit_k_min -8
_diffrn_reflns_limit_l_max 13
_diffrn_reflns_limit_l_min -15
_diffrn_reflns_number 5194
_diffrn_reflns_theta_full 25.30
_diffrn_reflns_theta_max 25.30
_diffrn_reflns_theta_min 1.68
_exptl_absorpt_coefficient_mu 0.231
_exptl_absorpt_correction_T_max 0.9595
_exptl_absorpt_correction_T_min 0.9508
_exptl_absorpt_correction_type multi-scan
_exptl_absorpt_process_details sadabs
_exptl_crystal_colour colorless
_exptl_crystal_density_diffrn 1.426
_exptl_crystal_density_method 'not measured'
_exptl_crystal_description Block
_exptl_crystal_F_000 352
_exptl_crystal_recrystallization_method 'Re-crystallisation from solvent'
_exptl_crystal_size_max 0.22
_exptl_crystal_size_mid 0.20
_exptl_crystal_size_min 0.18
_refine_diff_density_max 0.227
_refine_diff_density_min -0.279
_refine_diff_density_rms 0.039
_refine_ls_abs_structure_details 'Flack H D (1983), Acta Cryst. A39, 876-881'
_refine_ls_abs_structure_Flack 0.06(7)
_refine_ls_extinction_method none
_refine_ls_goodness_of_fit_ref 1.047
_refine_ls_hydrogen_treatment mixed
_refine_ls_matrix_type full
_refine_ls_number_parameters 210
_refine_ls_number_reflns 2777
_refine_ls_number_restraints 1
_refine_ls_restrained_S_all 1.047
_refine_ls_R_factor_all 0.0385
_refine_ls_R_factor_gt 0.0352
_refine_ls_shift/su_max 0.000
_refine_ls_shift/su_mean 0.000
_refine_ls_structure_factor_coef Fsqd
_refine_ls_weighting_details 'calc w=1/[\s^2^(Fo^2^)+(0.0499P)^2^+0.0523P] where P=(Fo^2^+2Fc^2^)/3'
_refine_ls_weighting_scheme calc
_refine_ls_wR_factor_gt 0.0849
_refine_ls_wR_factor_ref 0.0874
_reflns_number_gt 2581
_reflns_number_total 2777
_reflns_threshold_expression >2sigma(I)
_cod_data_source_file c7qo00124j2.cif
_cod_data_source_block 1
_cod_depositor_comments
;
The following automatic conversions were performed:

data item '_chemical_absolute_configuration' value 'AD' was changed
to 'ad' in accordance with the
/home/saulius/struct/COD-crude-data/automatic-downloads/DataCite-retrospective/RSC/depositions/lib/dictionaries/cif_core.dic
dictionary named 'cif_core.dic' version 2.4.2 last updated on
2011-04-26.

data item '_symmetry_cell_setting' value 'Monoclinic' was changed to
'monoclinic' in accordance with the
/home/saulius/struct/COD-crude-data/automatic-downloads/DataCite-retrospective/RSC/depositions/lib/dictionaries/cif_core.dic
dictionary named 'cif_core.dic' version 2.4.2 last updated on
2011-04-26.

Automatic conversion script
Id: cif_fix_values 6909 2019-04-08 15:41:33Z antanas 
;
_cod_original_sg_symbol_H-M P2(1)
_cod_database_code 1553746
_solvent_exptl_crystal_recrystallization_method 'dichloromethane, isopropanol'

loop_
_symmetry_equiv_pos_as_xyz
'x, y, z'
'-x, y+1/2, -z'

loop_
_atom_site_label
_atom_site_type_symbol
_atom_site_fract_x
_atom_site_fract_y
_atom_site_fract_z
_atom_site_U_iso_or_equiv
_atom_site_adp_type
_atom_site_occupancy
_atom_site_symmetry_multiplicity
_atom_site_calc_flag
_atom_site_refinement_flags
C1 C 1.0316(3) 0.2617(6) 0.5061(3) 0.0672(11) Uani 1 1 d .
H1A H 1.0049 0.3220 0.5638 0.101 Uiso 1 1 calc R
H1B H 1.0984 0.3383 0.4785 0.101 Uiso 1 1 calc R
H1C H 1.0912 0.1539 0.5347 0.101 Uiso 1 1 calc R
C2 C 0.8766(3) 0.2160(4) 0.4148(2) 0.0392(6) Uani 1 1 d .
C3 C 0.8802(3) 0.1439(4) 0.3166(2) 0.0395(6) Uani 1 1 d .
H3 H 0.9802 0.1300 0.3045 0.047 Uiso 1 1 calc R
C4 C 0.7369(3) 0.0930(4) 0.2372(2) 0.0417(7) Uani 1 1 d .
H4 H 0.7386 0.0439 0.1712 0.050 Uiso 1 1 calc R
C5 C 0.5901(3) 0.1155(4) 0.2565(2) 0.0357(6) Uani 1 1 d .
H5 H 0.4905 0.0797 0.2054 0.043 Uiso 1 1 calc R
C6 C 0.5975(3) 0.1930(3) 0.35452(19) 0.0283(5) Uani 1 1 d .
C7 C 0.5237(3) 0.4434(4) 0.0394(2) 0.0384(6) Uani 1 1 d .
H7 H 0.5074 0.3892 -0.0285 0.046 Uiso 1 1 calc R
C8 C 0.6717(3) 0.5218(4) 0.0942(2) 0.0394(6) Uani 1 1 d .
H8 H 0.7556 0.5217 0.0636 0.047 Uiso 1 1 calc R
C9 C 0.6957(3) 0.6010(4) 0.1950(2) 0.0395(6) Uani 1 1 d .
H9 H 0.7959 0.6551 0.2326 0.047 Uiso 1 1 calc R
C10 C 0.5716(3) 0.6001(3) 0.24040(19) 0.0318(5) Uani 1 1 d .
H10 H 0.5893 0.6528 0.3089 0.038 Uiso 1 1 calc R
C11 C 0.4205(2) 0.5217(3) 0.18516(18) 0.0241(5) Uani 1 1 d .
C12 C 0.3978(3) 0.4438(4) 0.08385(19) 0.0327(6) Uani 1 1 d .
H12 H 0.2972 0.3913 0.0452 0.039 Uiso 1 1 calc R
C13 C 0.2873(3) 0.5188(3) 0.24059(18) 0.0254(5) Uani 1 1 d .
C14 C 0.1302(3) 0.4219(4) 0.1724(2) 0.0362(6) Uani 1 1 d .
H14A H 0.1571 0.3030 0.1559 0.054 Uiso 1 1 calc R
H14B H 0.0792 0.4861 0.1050 0.054 Uiso 1 1 calc R
H14C H 0.0556 0.4158 0.2136 0.054 Uiso 1 1 calc R
C15 C 0.2435(3) 0.7098(3) 0.26739(19) 0.0314(6) Uani 1 1 d .
H15A H 0.1786 0.7024 0.3160 0.038 Uiso 1 1 calc R
H15B H 0.3441 0.7739 0.3060 0.038 Uiso 1 1 calc R
N1 N 0.7345(2) 0.2431(4) 0.43392(15) 0.0347(4) Uani 1 1 d .
N2 N 0.3535(2) 0.4393(3) 0.35362(15) 0.0268(4) Uani 1 1 d .
H2 H 0.3616 0.5098 0.4080 0.032 Uiso 1 1 calc R
N3 N 0.1496(3) 0.8114(3) 0.16674(19) 0.0386(5) Uani 1 1 d .
O1 O 0.44980(18) 0.2246(3) 0.50096(13) 0.0399(4) Uani 1 1 d .
O2 O 0.2900(2) 0.1182(2) 0.31421(15) 0.0396(4) Uani 1 1 d .
O3 O 0.0055(2) 0.8400(4) 0.1511(2) 0.0695(7) Uani 1 1 d .
O4 O 0.2229(3) 0.8613(3) 0.10723(17) 0.0612(6) Uani 1 1 d .
S1 S 0.41150(6) 0.23440(7) 0.38395(4) 0.02731(15) Uani 1 1 d .

loop_
_atom_site_aniso_label
_atom_site_aniso_U_11
_atom_site_aniso_U_22
_atom_site_aniso_U_33
_atom_site_aniso_U_23
_atom_site_aniso_U_13
_atom_site_aniso_U_12
C1 0.0341(15) 0.092(3) 0.068(2) -0.027(2) 0.0057(14) -0.0093(18)
C2 0.0305(12) 0.0370(15) 0.0478(14) 0.0007(14) 0.0099(10) -0.0005(14)
C3 0.0339(13) 0.0420(15) 0.0471(16) 0.0033(13) 0.0194(12) 0.0048(12)
C4 0.0439(14) 0.0477(17) 0.0353(14) -0.0014(13) 0.0153(12) 0.0097(13)
C5 0.0333(12) 0.0400(15) 0.0297(13) -0.0007(11) 0.0049(10) 0.0034(12)
C6 0.0286(11) 0.0260(14) 0.0310(12) 0.0021(9) 0.0109(10) 0.0042(9)
C7 0.0455(14) 0.0453(16) 0.0263(12) -0.0016(11) 0.0147(11) 0.0057(13)
C8 0.0343(13) 0.0507(17) 0.0398(14) 0.0076(13) 0.0211(11) 0.0078(12)
C9 0.0284(12) 0.0491(17) 0.0408(15) -0.0013(13) 0.0113(11) -0.0051(12)
C10 0.0320(11) 0.0371(14) 0.0269(12) -0.0044(11) 0.0105(10) -0.0025(11)
C11 0.0255(10) 0.0228(12) 0.0238(11) 0.0017(9) 0.0082(9) 0.0023(9)
C12 0.0345(12) 0.0342(13) 0.0266(12) -0.0007(11) 0.0066(10) 0.0017(11)
C13 0.0244(10) 0.0268(12) 0.0240(11) 0.0034(10) 0.0069(9) 0.0013(10)
C14 0.0260(12) 0.0453(16) 0.0342(14) 0.0052(12) 0.0059(10) -0.0029(11)
C15 0.0370(12) 0.0319(15) 0.0298(12) 0.0080(11) 0.0171(10) 0.0112(12)
N1 0.0296(9) 0.0354(11) 0.0372(11) -0.0023(11) 0.0084(8) 0.0034(11)
N2 0.0336(10) 0.0257(10) 0.0221(9) -0.0010(8) 0.0109(8) 0.0024(9)
N3 0.0390(12) 0.0345(12) 0.0441(13) 0.0072(10) 0.0161(11) 0.0071(10)
O1 0.0432(9) 0.0463(10) 0.0328(8) 0.0156(10) 0.0161(7) 0.0120(11)
O2 0.0339(9) 0.0272(10) 0.0533(11) -0.0012(9) 0.0087(8) -0.0036(8)
O3 0.0343(11) 0.0750(16) 0.0967(19) 0.0316(14) 0.0186(11) 0.0209(11)
O4 0.0686(13) 0.0728(16) 0.0523(13) 0.0317(12) 0.0335(11) 0.0151(13)
S1 0.0264(3) 0.0258(3) 0.0306(3) 0.0047(3) 0.0104(2) 0.0026(3)

loop_
_atom_type_symbol
_atom_type_description
_atom_type_scat_dispersion_real
_atom_type_scat_dispersion_imag
_atom_type_scat_source
C C 0.0033 0.0016 'International Tables Vol C Tables 4.2.6.8 and 6.1.1.4'
H H 0.0000 0.0000 'International Tables Vol C Tables 4.2.6.8 and 6.1.1.4'
N N 0.0061 0.0033 'International Tables Vol C Tables 4.2.6.8 and 6.1.1.4'
O O 0.0106 0.0060 'International Tables Vol C Tables 4.2.6.8 and 6.1.1.4'
S S 0.1246 0.1234 'International Tables Vol C Tables 4.2.6.8 and 6.1.1.4'

loop_
_geom_angle_atom_site_label_1
_geom_angle_atom_site_label_2
_geom_angle_atom_site_label_3
_geom_angle
N1 C2 C3 121.7(2)
N1 C2 C1 116.9(2)
C3 C2 C1 121.4(2)
C4 C3 C2 120.1(2)
C3 C4 C5 119.1(3)
C6 C5 C4 116.9(2)
N1 C6 C5 125.7(2)
N1 C6 S1 114.56(17)
C5 C6 S1 119.75(17)
C8 C7 C12 120.7(2)
C7 C8 C9 119.4(2)
C10 C9 C8 120.2(2)
C9 C10 C11 120.8(2)
C12 C11 C10 118.4(2)
C12 C11 C13 122.56(19)
C10 C11 C13 119.00(19)
C11 C12 C7 120.4(2)
N2 C13 C14 110.36(18)
N2 C13 C11 110.71(17)
C14 C13 C11 113.26(18)
N2 C13 C15 101.09(18)
C14 C13 C15 109.31(19)
C11 C13 C15 111.43(18)
N3 C15 C13 112.33(19)
C6 N1 C2 116.5(2)
C13 N2 S1 126.68(16)
O4 N3 O3 124.5(2)
O4 N3 C15 117.7(2)
O3 N3 C15 117.8(2)
O2 S1 O1 119.67(11)
O2 S1 N2 108.80(10)
O1 S1 N2 104.28(11)
O2 S1 C6 106.42(11)
O1 S1 C6 107.69(10)
N2 S1 C6 109.78(10)

loop_
_geom_bond_atom_site_label_1
_geom_bond_atom_site_label_2
_geom_bond_distance
C1 C2 1.496(4)
C2 N1 1.341(3)
C2 C3 1.384(4)
C3 C4 1.369(4)
C4 C5 1.378(4)
C5 C6 1.370(3)
C6 N1 1.332(3)
C6 S1 1.792(2)
C7 C8 1.366(4)
C7 C12 1.384(3)
C8 C9 1.378(4)
C9 C10 1.378(3)
C10 C11 1.388(3)
C11 C12 1.381(3)
C11 C13 1.540(3)
C13 N2 1.497(3)
C13 C14 1.528(3)
C13 C15 1.545(3)
C15 N3 1.487(3)
N2 S1 1.618(2)
N3 O4 1.202(3)
N3 O3 1.209(3)
O1 S1 1.4320(17)
O2 S1 1.4250(17)

loop_
_geom_torsion_atom_site_label_1
_geom_torsion_atom_site_label_2
_geom_torsion_atom_site_label_3
_geom_torsion_atom_site_label_4
_geom_torsion
N1 C2 C3 C4 -2.1(4)
C1 C2 C3 C4 175.9(3)
C2 C3 C4 C5 0.3(4)
C3 C4 C5 C6 1.7(4)
C4 C5 C6 N1 -2.3(4)
C4 C5 C6 S1 177.8(2)
C12 C7 C8 C9 0.4(4)
C7 C8 C9 C10 0.4(4)
C8 C9 C10 C11 -0.7(4)
C9 C10 C11 C12 0.3(4)
C9 C10 C11 C13 178.1(2)
C10 C11 C12 C7 0.5(4)
C13 C11 C12 C7 -177.3(2)
C8 C7 C12 C11 -0.8(4)
C12 C11 C13 N2 124.6(2)
C10 C11 C13 N2 -53.1(3)
C12 C11 C13 C14 0.0(3)
C10 C11 C13 C14 -177.7(2)
C12 C11 C13 C15 -123.7(2)
C10 C11 C13 C15 58.5(3)
N2 C13 C15 N3 -171.07(18)
C14 C13 C15 N3 -54.7(2)
C11 C13 C15 N3 71.3(2)
C5 C6 N1 C2 0.6(4)
S1 C6 N1 C2 -179.4(2)
C3 C2 N1 C6 1.6(4)
C1 C2 N1 C6 -176.4(3)
C14 C13 N2 S1 60.1(2)
C11 C13 N2 S1 -66.1(2)
C15 C13 N2 S1 175.72(15)
C13 C15 N3 O4 -72.2(3)
C13 C15 N3 O3 108.7(3)
C13 N2 S1 O2 -46.3(2)
C13 N2 S1 O1 -175.03(17)
C13 N2 S1 C6 69.83(19)
N1 C6 S1 O2 -159.02(19)
C5 C6 S1 O2 21.0(2)
N1 C6 S1 O1 -29.5(2)
C5 C6 S1 O1 150.4(2)
N1 C6 S1 N2 83.4(2)
C5 C6 S1 N2 -96.6(2)
